data_4073641
loop_
_publ_author_name
'Luke\<sov\'a, Lenka'
'Ward, Benjamin D.'
'Bellemin-Laponnaz, St\'ephane'
'Wadepohl, Hubert'
'Gade, Lutz H.'

_publ_section_title
;
 C3-Symmetric Chiral Organolanthanide Complexes:&#x00A0; Synthesis,
 Characterization, and Stereospecific Polymerization of \a-Olefins&#x2016;
;
_journal_issue 18
_journal_name_full Organometallics
_journal_page_first 4652
_journal_paper_doi 10.1021/om700504f
_journal_volume 26
_journal_year 2007
_chemical_absolute_configuration ad
_chemical_formula_sum 'C32 H66 Ho N3 O3 Si3'
_chemical_formula_weight 790.08
_space_group_IT_number 4
_symmetry_cell_setting monoclinic
_symmetry_Int_Tables_number 4
_symmetry_space_group_name_Hall 'P 2yb'
_symmetry_space_group_name_H-M 'P 1 21 1'
_atom_sites_solution_hydrogens geom
_atom_sites_solution_primary direct
_atom_sites_solution_secondary difmap
_audit_creation_method SHELXL-97
_cell_angle_alpha 90.00
_cell_angle_beta 101.9470(10)
_cell_angle_gamma 90.00
_cell_formula_units_Z 2
_cell_length_a 10.2711(2)
_cell_length_b 19.1776(3)
_cell_length_c 10.4005(2)
_cell_measurement_temperature 100(2)
_cell_volume 2004.26(6)
_computing_cell_refinement 'Bruker SAINT'
_computing_data_collection 'Bruker SMART'
_computing_data_reduction 'Bruker SAINT'
_computing_molecular_graphics 'PLATON (Spek, 1980-2005)'
_computing_publication_material 'SHELXL-97 (Sheldrick, 1997)'
_computing_structure_refinement 'SHELXL-97 (Sheldrick, 1997)'
_computing_structure_solution 'DIRDIF (Beurskens, 1999)'
_diffrn_ambient_temperature 100(2)
_diffrn_measured_fraction_theta_full 1.000
_diffrn_measured_fraction_theta_max 1.000
_diffrn_measurement_device_type 'CCD area detector'
_diffrn_measurement_method 'phi and omega-scans'
_diffrn_radiation_monochromator graphite
_diffrn_radiation_probe x-ray
_diffrn_radiation_type MoK\a
_diffrn_radiation_wavelength 0.71073
_diffrn_reflns_av_R_equivalents 0.0612
_diffrn_reflns_av_sigmaI/netI 0.0324
_diffrn_reflns_limit_h_max 20
_diffrn_reflns_limit_h_min -20
_diffrn_reflns_limit_k_max 39
_diffrn_reflns_limit_k_min -39
_diffrn_reflns_limit_l_max 21
_diffrn_reflns_limit_l_min 0
_diffrn_reflns_number 269587
_diffrn_reflns_theta_full 46.49
_diffrn_reflns_theta_max 46.49
_diffrn_reflns_theta_min 2.00
_diffrn_source 'fine-focus sealed tube'
_exptl_absorpt_coefficient_mu 2.095
_exptl_absorpt_correction_T_max 0.4596
_exptl_absorpt_correction_T_min 0.3569
_exptl_absorpt_correction_type multi-scan
_exptl_absorpt_process_details SADABS
_exptl_crystal_colour yellow
_exptl_crystal_density_diffrn 1.309
_exptl_crystal_density_method 'not measured'
_exptl_crystal_description block
_exptl_crystal_F_000 824
_exptl_crystal_size_max 0.25
_exptl_crystal_size_mid 0.25
_exptl_crystal_size_min 0.10
_refine_diff_density_max 3.649
_refine_diff_density_min -1.296
_refine_diff_density_rms 0.112
_refine_ls_abs_structure_details 'Flack H D (1983), Acta Cryst. A39, 876-881'
_refine_ls_abs_structure_Flack -0.001(3)
_refine_ls_extinction_method none
_refine_ls_goodness_of_fit_ref 1.064
_refine_ls_hydrogen_treatment constr
_refine_ls_matrix_type full
_refine_ls_number_parameters 411
_refine_ls_number_reflns 35569
_refine_ls_number_restraints 1
_refine_ls_restrained_S_all 1.064
_refine_ls_R_factor_all 0.0306
_refine_ls_R_factor_gt 0.0257
_refine_ls_shift/su_max 0.001
_refine_ls_shift/su_mean 0.000
_refine_ls_structure_factor_coef Fsqd
_refine_ls_weighting_details 'calc w=1/[\s^2^(Fo^2^)+(0.0304P)^2^+0.1921P] where P=(Fo^2^+2Fc^2^)/3'
_refine_ls_weighting_scheme calc
_refine_ls_wR_factor_gt 0.0584
_refine_ls_wR_factor_ref 0.0604
_reflns_number_gt 32151
_reflns_number_total 35569
_reflns_threshold_expression >2sigma(I)
_cod_data_source_file om700504f-file001.cif
_cod_data_source_block complex_5
_cod_original_sg_symbol_H-M 'P 21'
_cod_database_code 4073641

loop_
_symmetry_equiv_pos_as_xyz
'x, y, z'
'-x, y+1/2, -z'

loop_
_atom_site_label
_atom_site_type_symbol
_atom_site_fract_x
_atom_site_fract_y
_atom_site_fract_z
_atom_site_U_iso_or_equiv
_atom_site_adp_type
_atom_site_occupancy
_atom_site_symmetry_multiplicity
_atom_site_calc_flag
_atom_site_refinement_flags
Ho1 Ho 0.112922(4) 0.502293(3) 0.241784(4) 0.01107(1) Uani 1 1 d .
Si1 Si -0.12154(4) 0.48067(2) -0.09778(4) 0.01576(5) Uani 1 1 d .
Si2 Si 0.25511(4) 0.669356(19) 0.11943(4) 0.01618(5) Uani 1 1 d .
Si3 Si -0.17217(4) 0.608352(19) 0.35072(4) 0.01595(5) Uani 1 1 d .
O1 O 0.49150(9) 0.43701(5) 0.55140(10) 0.01660(13) Uani 1 1 d .
O2 O 0.33650(13) 0.28826(6) 0.26256(12) 0.01872(18) Uani 1 1 d .
O3 O 0.14481(9) 0.32919(6) 0.56662(9) 0.01759(14) Uani 1 1 d .
N1 N 0.31473(9) 0.49425(5) 0.43326(9) 0.01347(15) Uani 1 1 d .
C1 C 0.37001(10) 0.43639(5) 0.47367(10) 0.01170(13) Uani 1 1 d .
N2 N 0.25038(10) 0.39449(5) 0.20393(9) 0.01407(13) Uani 1 1 d .
N3 N 0.07211(9) 0.40357(5) 0.39914(10) 0.01422(13) Uani 1 1 d .
C2 C 0.53270(11) 0.50995(6) 0.56011(14) 0.0194(2) Uani 1 1 d .
H2A H 0.6056 0.5179 0.5126 0.023 Uiso 1 1 calc R
H2B H 0.5632 0.5243 0.6529 0.023 Uiso 1 1 calc R
C3 C 0.40653(12) 0.55052(6) 0.49493(11) 0.01312(14) Uani 1 1 d .
H3 H 0.4277 0.5816 0.4248 0.016 Uiso 1 1 calc R
C4 C 0.34527(12) 0.59397(6) 0.59099(13) 0.01650(16) Uani 1 1 d .
H4 H 0.2610 0.6149 0.5402 0.020 Uiso 1 1 calc R
C6 C 0.43845(14) 0.65400(6) 0.64604(13) 0.01849(18) Uani 1 1 d .
H6A H 0.3962(10) 0.6831(7) 0.6993(17) 0.028 Uiso 1 1 calc R
H6B H 0.4586(15) 0.6806(7) 0.5754(13) 0.028 Uiso 1 1 calc R
H6C H 0.5185(16) 0.6357(3) 0.6977(17) 0.028 Uiso 1 1 calc R
C5 C 0.3097(2) 0.55024(10) 0.7011(2) 0.0339(4) Uani 1 1 d .
H5A H 0.250(2) 0.5129(11) 0.6637(8) 0.051 Uiso 1 1 calc R
H5B H 0.266(2) 0.5794(7) 0.7554(18) 0.051 Uiso 1 1 calc R
H5C H 0.3899(17) 0.5307(11) 0.7543(18) 0.051 Uiso 1 1 calc R
C19 C 0.30858(10) 0.36450(5) 0.44161(10) 0.01181(12) Uani 1 1 d .
C7 C 0.29688(10) 0.35119(5) 0.29468(11) 0.01266(13) Uani 1 1 d .
C8 C 0.30004(17) 0.28527(7) 0.11845(14) 0.0219(2) Uani 1 1 d .
H8A H 0.2248 0.2528 0.0891 0.026 Uiso 1 1 calc R
H8B H 0.3765 0.2700 0.0810 0.026 Uiso 1 1 calc R
C9 C 0.25975(12) 0.36092(6) 0.07711(11) 0.01531(15) Uani 1 1 d .
H9 H 0.1697 0.3607 0.0178 0.018 Uiso 1 1 calc R
C10 C 0.35743(13) 0.40025(6) 0.00955(12) 0.01699(16) Uani 1 1 d .
H10 H 0.3245 0.4492 -0.0056 0.020 Uiso 1 1 calc R
C11 C 0.49777(16) 0.40346(11) 0.09421(16) 0.0275(3) Uani 1 1 d .
H11A H 0.4949(3) 0.4251(11) 0.1767(19) 0.041 Uiso 1 1 calc R
H11B H 0.5539(13) 0.4302(11) 0.0497(13) 0.041 Uiso 1 1 calc R
H11C H 0.5326(11) 0.3571(10) 0.1094(18) 0.041 Uiso 1 1 calc R
C12 C 0.35824(16) 0.36801(8) -0.12458(13) 0.0217(2) Uani 1 1 d .
H12A H 0.389(2) 0.3239(10) -0.1137(3) 0.033 Uiso 1 1 calc R
H12B H 0.4112(19) 0.3935(8) -0.1660(12) 0.033 Uiso 1 1 calc R
H12C H 0.2745(17) 0.3676(9) -0.1735(12) 0.033 Uiso 1 1 calc R
C13 C 0.16725(10) 0.36762(5) 0.46586(10) 0.01235(13) Uani 1 1 d .
C14 C 0.00863(13) 0.34591(9) 0.57827(12) 0.0209(2) Uani 1 1 d .
H14A H 0.0083 0.3743 0.6577 0.025 Uiso 1 1 calc R
H14B H -0.0437 0.3029 0.5825 0.025 Uiso 1 1 calc R
C15 C -0.04784(11) 0.38761(6) 0.45260(12) 0.01515(15) Uani 1 1 d .
H15 H -0.0876 0.4321 0.4767 0.018 Uiso 1 1 calc R
C16 C -0.15204(12) 0.34778(7) 0.35137(12) 0.01710(16) Uani 1 1 d .
H16 H -0.1769 0.3780 0.2716 0.021 Uiso 1 1 calc R
C17 C -0.27781(13) 0.33636(8) 0.40631(15) 0.0221(2) Uani 1 1 d .
H17A H -0.3484(14) 0.3129(10) 0.3372(14) 0.033 Uiso 1 1 calc R
H17B H -0.3124(12) 0.3830(9) 0.4308(17) 0.033 Uiso 1 1 calc R
H17C H -0.2559(6) 0.3056(10) 0.4872(18) 0.033 Uiso 1 1 calc R
C18 C -0.09828(18) 0.27941(10) 0.3086(2) 0.0286(3) Uani 1 1 d .
H18A H -0.081(2) 0.2490(8) 0.3793(17) 0.043 Uiso 1 1 calc R
H18B H -0.021(2) 0.2879(3) 0.279(2) 0.043 Uiso 1 1 calc R
H18C H -0.1609(17) 0.2597(8) 0.242(2) 0.043 Uiso 1 1 calc R
C20 C 0.39192(12) 0.30798(6) 0.52558(12) 0.01585(16) Uani 1 1 d .
H20A H 0.3520(12) 0.2642(8) 0.5047(13) 0.024 Uiso 1 1 calc R
H20B H 0.3965(15) 0.3175(5) 0.6150(16) 0.024 Uiso 1 1 calc R
H20C H 0.4782(16) 0.3076(6) 0.5084(13) 0.024 Uiso 1 1 calc R
C21 C -0.05992(12) 0.45183(7) 0.07206(12) 0.01673(16) Uani 1 1 d .
H21A H -0.0324 0.4028 0.0646 0.020 Uiso 1 1 calc R
H21B H -0.1398 0.4500 0.1113 0.020 Uiso 1 1 calc R
C23 C -0.22356(16) 0.41187(9) -0.20310(16) 0.0251(2) Uani 1 1 d .
H23A H -0.1805(13) 0.3736(9) -0.1956(16) 0.038 Uiso 1 1 calc R
H23B H -0.2395(18) 0.4249(6) -0.2831(17) 0.038 Uiso 1 1 calc R
H23C H -0.2967(18) 0.4060(8) -0.1781(15) 0.038 Uiso 1 1 calc R
C22 C 0.01749(12) 0.50272(17) -0.18389(12) 0.02480(19) Uani 1 1 d .
H22A H 0.0591(18) 0.5466(10) -0.1491(18) 0.037 Uiso 1 1 calc R
H22B H -0.0183(7) 0.5076(13) -0.2782(17) 0.037 Uiso 1 1 calc R
H22C H 0.0839(17) 0.4654(9) -0.169(2) 0.037 Uiso 1 1 calc R
C24 C -0.22572(17) 0.56198(8) -0.10229(15) 0.0246(2) Uani 1 1 d .
H24A H -0.3018(19) 0.5516(3) -0.076(2) 0.037 Uiso 1 1 calc R
H24B H -0.2449(18) 0.5789(7) -0.1848(18) 0.037 Uiso 1 1 calc R
H24C H -0.1802(13) 0.5942(8) -0.048(2) 0.037 Uiso 1 1 calc R
C25 C 0.25391(13) 0.57406(6) 0.13478(13) 0.01693(16) Uani 1 1 d .
H25A H 0.3462 0.5613 0.1771 0.020 Uiso 1 1 calc R
H25B H 0.2401 0.5562 0.0436 0.020 Uiso 1 1 calc R
C26 C 0.3140(3) 0.71273(10) 0.28342(18) 0.0293(4) Uani 1 1 d .
H26A H 0.2587(18) 0.6992(10) 0.3413(13) 0.044 Uiso 1 1 calc R
H26B H 0.310(2) 0.7617(10) 0.2726(4) 0.044 Uiso 1 1 calc R
H26C H 0.4027(19) 0.6991(10) 0.3188(13) 0.044 Uiso 1 1 calc R
C27 C 0.36868(19) 0.70384(10) 0.01263(18) 0.0298(3) Uani 1 1 d .
H27A H 0.4566(19) 0.6895(10) 0.0472(15) 0.045 Uiso 1 1 calc R
H27B H 0.3647(17) 0.7529(11) 0.0107(18) 0.045 Uiso 1 1 calc R
H27C H 0.3413(15) 0.6863(10) -0.0733(19) 0.045 Uiso 1 1 calc R
C28 C 0.08385(18) 0.70357(9) 0.0461(2) 0.0282(3) Uani 1 1 d .
H28A H 0.0510(11) 0.6816(9) -0.0415(19) 0.042 Uiso 1 1 calc R
H28B H 0.0879(4) 0.7552(10) 0.0356(19) 0.042 Uiso 1 1 calc R
H28C H 0.0220(13) 0.6921(10) 0.1055(16) 0.042 Uiso 1 1 calc R
C29 C 0.00275(12) 0.58138(7) 0.36749(13) 0.01841(18) Uani 1 1 d .
H29A H 0.0279 0.5637 0.4587 0.022 Uiso 1 1 calc R
H29B H 0.0516 0.6258 0.3672 0.022 Uiso 1 1 calc R
C30 C -0.21220(15) 0.63302(8) 0.51507(15) 0.0218(2) Uani 1 1 d .
H30A H -0.1910(18) 0.5980(8) 0.5710(13) 0.033 Uiso 1 1 calc R
H30B H -0.2983(18) 0.6420(10) 0.5045(4) 0.033 Uiso 1 1 calc R
H30C H -0.1660(17) 0.6705(10) 0.5463(11) 0.033 Uiso 1 1 calc R
C31 C -0.29647(14) 0.53849(9) 0.28038(18) 0.0254(3) Uani 1 1 d .
H31A H -0.2822(13) 0.5247(8) 0.1983(19) 0.038 Uiso 1 1 calc R
H31B H -0.3827(18) 0.5561(5) 0.2712(18) 0.038 Uiso 1 1 calc R
H31C H -0.2859(13) 0.5002(9) 0.3369(14) 0.038 Uiso 1 1 calc R
C32 C -0.21601(17) 0.68471(8) 0.23632(16) 0.0244(2) Uani 1 1 d .
H32A H -0.1564(18) 0.7222(8) 0.2653(13) 0.037 Uiso 1 1 calc R
H32B H -0.3047(19) 0.6992(8) 0.2360(16) 0.037 Uiso 1 1 calc R
H32C H -0.209(2) 0.6714(4) 0.1499(18) 0.037 Uiso 1 1 calc R

loop_
_atom_site_aniso_label
_atom_site_aniso_U_11
_atom_site_aniso_U_22
_atom_site_aniso_U_33
_atom_site_aniso_U_23
_atom_site_aniso_U_13
_atom_site_aniso_U_12
Ho1 0.01136(1) 0.00996(1) 0.01116(1) 0.00060(2) 0.00061(1) 0.00093(2)
Si1 0.01408(12) 0.01908(12) 0.01295(11) -0.00052(10) 0.00007(9) 0.00006(10)
Si2 0.02023(14) 0.01377(12) 0.01385(12) 0.00104(10) 0.00190(10) -0.00354(10)
Si3 0.01380(12) 0.01376(11) 0.02003(14) -0.00200(11) 0.00292(10) 0.00124(9)
O1 0.0115(3) 0.0131(3) 0.0226(4) -0.0011(3) -0.0025(2) 0.0004(2)
O2 0.0282(5) 0.0107(3) 0.0181(4) -0.0016(3) 0.0066(3) 0.0026(3)
O3 0.0155(3) 0.0236(4) 0.0138(3) 0.0062(3) 0.0032(2) 0.0000(3)
N1 0.0136(3) 0.0114(4) 0.0138(3) 0.0003(2) -0.0008(2) 0.0001(2)
C1 0.0116(3) 0.0103(3) 0.0125(3) -0.0004(3) 0.0009(3) 0.0002(2)
N2 0.0164(3) 0.0138(3) 0.0118(3) -0.0010(2) 0.0024(2) 0.0031(2)
N3 0.0122(3) 0.0136(3) 0.0174(3) 0.0021(3) 0.0043(3) 0.0003(2)
C2 0.0122(3) 0.0155(6) 0.0285(5) -0.0025(4) -0.0006(3) -0.0018(3)
C3 0.0146(4) 0.0107(3) 0.0136(3) 0.0004(3) 0.0019(3) -0.0014(3)
C4 0.0165(4) 0.0151(3) 0.0184(4) -0.0036(3) 0.0047(3) -0.0027(3)
C6 0.0215(5) 0.0143(4) 0.0191(4) -0.0038(3) 0.0029(4) -0.0032(3)
C5 0.0498(10) 0.0286(7) 0.0305(7) -0.0080(6) 0.0248(7) -0.0177(7)
C19 0.0125(3) 0.0102(3) 0.0123(3) 0.0003(2) 0.0017(2) 0.0008(2)
C7 0.0137(3) 0.0101(3) 0.0140(3) -0.0012(3) 0.0027(3) 0.0008(2)
C8 0.0352(7) 0.0135(4) 0.0184(4) -0.0050(3) 0.0083(4) -0.0016(4)
C9 0.0168(4) 0.0168(4) 0.0120(3) -0.0028(3) 0.0022(3) 0.0001(3)
C10 0.0223(4) 0.0152(4) 0.0141(4) -0.0027(3) 0.0051(3) 0.0010(3)
C11 0.0214(5) 0.0388(8) 0.0228(5) -0.0093(6) 0.0059(4) -0.0095(5)
C12 0.0290(6) 0.0228(5) 0.0137(4) -0.0032(4) 0.0049(4) 0.0027(4)
C13 0.0130(3) 0.0118(3) 0.0120(3) 0.0006(3) 0.0020(3) -0.0010(2)
C14 0.0162(4) 0.0333(6) 0.0138(4) 0.0035(4) 0.0044(3) -0.0017(4)
C15 0.0127(3) 0.0167(4) 0.0167(4) -0.0003(3) 0.0045(3) -0.0007(3)
C16 0.0146(4) 0.0211(4) 0.0153(4) 0.0014(3) 0.0022(3) -0.0033(3)
C17 0.0149(4) 0.0265(5) 0.0251(5) 0.0049(5) 0.0045(4) -0.0035(4)
C18 0.0249(6) 0.0271(6) 0.0340(8) -0.0132(6) 0.0068(5) -0.0050(5)
C20 0.0171(4) 0.0122(3) 0.0173(4) 0.0032(3) 0.0014(3) 0.0027(3)
C21 0.0158(4) 0.0198(4) 0.0133(4) 0.0009(3) 0.0000(3) -0.0007(3)
C23 0.0223(5) 0.0275(6) 0.0223(5) -0.0062(5) -0.0027(4) -0.0007(4)
C22 0.0208(4) 0.0355(5) 0.0185(4) 0.0039(9) 0.0049(3) -0.0007(9)
C24 0.0270(6) 0.0239(5) 0.0207(5) 0.0000(4) 0.0002(4) 0.0067(4)
C25 0.0191(4) 0.0143(3) 0.0174(4) -0.0002(3) 0.0040(3) -0.0029(3)
C26 0.0503(12) 0.0167(5) 0.0178(6) -0.0020(4) -0.0002(6) -0.0047(6)
C27 0.0324(7) 0.0310(7) 0.0275(7) 0.0066(6) 0.0094(6) -0.0111(6)
C28 0.0251(6) 0.0250(6) 0.0327(7) 0.0046(5) 0.0013(5) 0.0028(5)
C29 0.0148(4) 0.0202(4) 0.0200(4) -0.0034(4) 0.0034(3) 0.0046(3)
C30 0.0251(5) 0.0201(5) 0.0219(5) -0.0023(4) 0.0090(4) 0.0012(4)
C31 0.0161(4) 0.0253(5) 0.0333(7) -0.0086(5) 0.0016(4) -0.0010(4)
C32 0.0295(6) 0.0194(5) 0.0236(5) 0.0007(4) 0.0038(5) 0.0045(4)

loop_
_atom_type_symbol
_atom_type_description
_atom_type_scat_dispersion_real
_atom_type_scat_dispersion_imag
_atom_type_scat_source
C C 0.0033 0.0016 'International Tables Vol C Tables 4.2.6.8 and 6.1.1.4'
H H 0.0000 0.0000 'International Tables Vol C Tables 4.2.6.8 and 6.1.1.4'
Ho Ho -0.2175 4.6783 'International Tables Vol C Tables 4.2.6.8 and 6.1.1.4'
N N 0.0061 0.0033 'International Tables Vol C Tables 4.2.6.8 and 6.1.1.4'
O O 0.0106 0.0060 'International Tables Vol C Tables 4.2.6.8 and 6.1.1.4'
Si Si 0.0817 0.0704 'International Tables Vol C Tables 4.2.6.8 and 6.1.1.4'

loop_
_geom_angle_atom_site_label_1
_geom_angle_atom_site_label_2
_geom_angle_atom_site_label_3
_geom_angle
C25 Ho1 C29 106.33(5)
C25 Ho1 C21 107.94(4)
C29 Ho1 C21 106.73(4)
C25 Ho1 N1 85.82(4)
C29 Ho1 N1 90.64(4)
C21 Ho1 N1 153.06(4)
C25 Ho1 N2 89.26(4)
C29 Ho1 N2 155.95(4)
C21 Ho1 N2 84.87(4)
N1 Ho1 N2 71.96(3)
C25 Ho1 N3 153.23(4)
C29 Ho1 N3 87.82(4)
C21 Ho1 N3 88.77(4)
N1 Ho1 N3 71.11(3)
N2 Ho1 N3 71.11(3)
C21 Si1 C22 112.40(6)
C21 Si1 C24 110.74(7)
C22 Si1 C24 106.53(11)
C21 Si1 C23 112.80(7)
C22 Si1 C23 105.39(9)
C24 Si1 C23 108.63(7)
C25 Si2 C26 111.60(7)
C25 Si2 C28 111.07(7)
C26 Si2 C28 108.12(10)
C25 Si2 C27 114.58(8)
C26 Si2 C27 104.86(10)
C28 Si2 C27 106.18(9)
C29 Si3 C32 112.29(7)
C29 Si3 C31 113.88(7)
C32 Si3 C31 104.64(8)
C29 Si3 C30 111.92(7)
C32 Si3 C30 107.89(7)
C31 Si3 C30 105.68(7)
C1 O1 C2 105.55(9)
C7 O2 C8 105.27(11)
C13 O3 C14 105.44(9)
C1 N1 C3 106.81(10)
C1 N1 Ho1 122.72(7)
C3 N1 Ho1 129.00(7)
N1 C1 O1 119.09(10)
N1 C1 C19 125.32(9)
O1 C1 C19 115.59(8)
C7 N2 C9 106.95(9)
C7 N2 Ho1 122.87(7)
C9 N2 Ho1 128.30(7)
C13 N3 C15 106.63(9)
C13 N3 Ho1 122.12(7)
C15 N3 Ho1 129.94(7)
O1 C2 C3 104.46(8)
O1 C2 H2A 110.9
C3 C2 H2A 110.9
O1 C2 H2B 110.9
C3 C2 H2B 110.9
H2A C2 H2B 108.9
N1 C3 C4 111.48(9)
N1 C3 C2 102.91(9)
C4 C3 C2 114.12(10)
N1 C3 H3 109.4
C4 C3 H3 109.4
C2 C3 H3 109.4
C5 C4 C6 111.19(12)
C5 C4 C3 112.68(12)
C6 C4 C3 110.10(10)
C5 C4 H4 107.5
C6 C4 H4 107.5
C3 C4 H4 107.5
C4 C6 H6A 109.5
C4 C6 H6B 109.5
H6A C6 H6B 109.5
C4 C6 H6C 109.5
H6A C6 H6C 109.5
H6B C6 H6C 109.5
C4 C5 H5A 109.5
C4 C5 H5B 109.5
H5A C5 H5B 109.5
C4 C5 H5C 109.5
H5A C5 H5C 109.5
H5B C5 H5C 109.5
C1 C19 C13 107.07(8)
C1 C19 C7 108.24(8)
C13 C19 C7 106.93(8)
C1 C19 C20 110.92(9)
C13 C19 C20 111.77(9)
C7 C19 C20 111.68(9)
N2 C7 O2 119.34(11)
N2 C7 C19 124.86(9)
O2 C7 C19 115.78(10)
O2 C8 C9 104.15(10)
O2 C8 H8A 110.9
C9 C8 H8A 110.9
O2 C8 H8B 110.9
C9 C8 H8B 110.9
H8A C8 H8B 108.9
N2 C9 C10 111.16(9)
N2 C9 C8 102.84(10)
C10 C9 C8 115.18(11)
N2 C9 H9 109.1
C10 C9 H9 109.1
C8 C9 H9 109.1
C11 C10 C12 111.10(12)
C11 C10 C9 112.57(11)
C12 C10 C9 110.27(11)
C11 C10 H10 107.6
C12 C10 H10 107.6
C9 C10 H10 107.6
C10 C11 H11A 109.5
C10 C11 H11B 109.5
H11A C11 H11B 109.5
C10 C11 H11C 109.5
H11A C11 H11C 109.5
H11B C11 H11C 109.5
C10 C12 H12A 109.5
C10 C12 H12B 109.5
H12A C12 H12B 109.5
C10 C12 H12C 109.5
H12A C12 H12C 109.5
H12B C12 H12C 109.5
N3 C13 O3 119.07(10)
N3 C13 C19 125.36(9)
O3 C13 C19 115.57(9)
O3 C14 C15 104.00(9)
O3 C14 H14A 111.0
C15 C14 H14A 111.0
O3 C14 H14B 111.0
C15 C14 H14B 111.0
H14A C14 H14B 109.0
N3 C15 C14 103.24(9)
N3 C15 C16 111.06(10)
C14 C15 C16 114.16(10)
N3 C15 H15 109.4
C14 C15 H15 109.4
C16 C15 H15 109.4
C18 C16 C17 111.71(12)
C18 C16 C15 112.56(11)
C17 C16 C15 109.65(11)
C18 C16 H16 107.6
C17 C16 H16 107.6
C15 C16 H16 107.6
C16 C17 H17A 109.5
C16 C17 H17B 109.5
H17A C17 H17B 109.5
C16 C17 H17C 109.5
H17A C17 H17C 109.5
H17B C17 H17C 109.5
C16 C18 H18A 109.5
C16 C18 H18B 109.5
H18A C18 H18B 109.5
C16 C18 H18C 109.5
H18A C18 H18C 109.5
H18B C18 H18C 109.5
C19 C20 H20A 109.5
C19 C20 H20B 109.5
H20A C20 H20B 109.5
C19 C20 H20C 109.5
H20A C20 H20C 109.5
H20B C20 H20C 109.5
Si1 C21 Ho1 129.35(6)
Si1 C21 H21A 104.9
Ho1 C21 H21A 104.9
Si1 C21 H21B 104.9
Ho1 C21 H21B 104.9
H21A C21 H21B 105.8
Si1 C23 H23A 109.5
Si1 C23 H23B 109.5
H23A C23 H23B 109.5
Si1 C23 H23C 109.5
H23A C23 H23C 109.5
H23B C23 H23C 109.5
Si1 C22 H22A 109.5
Si1 C22 H22B 109.5
H22A C22 H22B 109.5
Si1 C22 H22C 109.5
H22A C22 H22C 109.5
H22B C22 H22C 109.5
Si1 C24 H24A 109.5
Si1 C24 H24B 109.5
H24A C24 H24B 109.5
Si1 C24 H24C 109.5
H24A C24 H24C 109.5
H24B C24 H24C 109.5
Si2 C25 Ho1 128.30(7)
Si2 C25 H25A 105.2
Ho1 C25 H25A 105.2
Si2 C25 H25B 105.2
Ho1 C25 H25B 105.2
H25A C25 H25B 105.9
Si2 C26 H26A 109.5
Si2 C26 H26B 109.5
H26A C26 H26B 109.5
Si2 C26 H26C 109.5
H26A C26 H26C 109.5
H26B C26 H26C 109.5
Si2 C27 H27A 109.5
Si2 C27 H27B 109.5
H27A C27 H27B 109.5
Si2 C27 H27C 109.5
H27A C27 H27C 109.5
H27B C27 H27C 109.5
Si2 C28 H28A 109.5
Si2 C28 H28B 109.5
H28A C28 H28B 109.5
Si2 C28 H28C 109.5
H28A C28 H28C 109.5
H28B C28 H28C 109.5
Si3 C29 Ho1 132.68(7)
Si3 C29 H29A 104.1
Ho1 C29 H29A 104.1
Si3 C29 H29B 104.1
Ho1 C29 H29B 104.1
H29A C29 H29B 105.5
Si3 C30 H30A 109.5
Si3 C30 H30B 109.5
H30A C30 H30B 109.5
Si3 C30 H30C 109.5
H30A C30 H30C 109.5
H30B C30 H30C 109.5
Si3 C31 H31A 109.5
Si3 C31 H31B 109.5
H31A C31 H31B 109.5
Si3 C31 H31C 109.5
H31A C31 H31C 109.5
H31B C31 H31C 109.5
Si3 C32 H32A 109.5
Si3 C32 H32B 109.5
H32A C32 H32B 109.5
Si3 C32 H32C 109.5
H32A C32 H32C 109.5
H32B C32 H32C 109.5

loop_
_geom_bond_atom_site_label_1
_geom_bond_atom_site_label_2
_geom_bond_distance
Ho1 C25 2.4284(12)
Ho1 C29 2.4295(12)
Ho1 C21 2.4304(12)
Ho1 N1 2.5646(9)
Ho1 N2 2.5792(9)
Ho1 N3 2.5929(10)
Si1 C21 1.8341(12)
Si1 C22 1.8840(13)
Si1 C24 1.8863(15)
Si1 C23 1.8877(15)
Si2 C25 1.8348(12)
Si2 C26 1.8815(18)
Si2 C28 1.8842(17)
Si2 C27 1.8890(17)
Si3 C29 1.8428(12)
Si3 C32 1.8817(16)
Si3 C31 1.8904(15)
Si3 C30 1.8988(15)
O1 C1 1.3391(14)
O1 C2 1.4589(15)
O2 C7 1.3380(15)
O2 C8 1.4688(19)
O3 C13 1.3395(14)
O3 C14 1.4642(16)
N1 C1 1.2774(13)
N1 C3 1.4881(13)
C1 C19 1.5241(15)
N2 C7 1.2735(14)
N2 C9 1.4886(15)
N3 C13 1.2771(14)
N3 C15 1.4846(14)
C2 C3 1.5428(17)
C2 H2A 0.9900
C2 H2B 0.9900
C3 C4 1.5326(16)
C3 H3 1.0000
C4 C5 1.524(2)
C4 C6 1.5304(16)
C4 H4 1.0000
C6 H6A 0.9515
C6 H6B 0.9515
C6 H6C 0.9515
C5 H5A 0.9678
C5 H5B 0.9678
C5 H5C 0.9678
C19 C13 1.5252(15)
C19 C7 1.5293(15)
C19 C20 1.5366(14)
C8 C9 1.5450(19)
C8 H8A 0.9900
C8 H8B 0.9900
C9 C10 1.5366(18)
C9 H9 1.0000
C10 C11 1.527(2)
C10 C12 1.5275(17)
C10 H10 1.0000
C11 H11A 0.9589
C11 H11B 0.9589
C11 H11C 0.9589
C12 H12A 0.9038
C12 H12B 0.9038
C12 H12C 0.9038
C14 C15 1.5396(18)
C14 H14A 0.9900
C14 H14B 0.9900
C15 C16 1.5397(17)
C15 H15 1.0000
C16 C18 1.524(2)
C16 C17 1.5327(18)
C16 H16 1.0000
C17 H17A 1.0143
C17 H17B 1.0143
C17 H17C 1.0143
C18 H18A 0.9260
C18 H18B 0.9260
C18 H18C 0.9260
C20 H20A 0.9395
C20 H20B 0.9395
C20 H20C 0.9395
C21 H21A 0.9900
C21 H21B 0.9900
C23 H23A 0.8519
C23 H23B 0.8519
C23 H23C 0.8519
C22 H22A 0.9784
C22 H22B 0.9784
C22 H22C 0.9784
C24 H24A 0.9000
C24 H24B 0.9000
C24 H24C 0.9000
C25 H25A 0.9900
C25 H25B 0.9900
C26 H26A 0.9456
C26 H26B 0.9456
C26 H26C 0.9456
C27 H27A 0.9417
C27 H27B 0.9417
C27 H27C 0.9417
C28 H28A 0.9981
C28 H28B 0.9981
C28 H28C 0.9981
C29 H29A 0.9900
C29 H29B 0.9900
C30 H30A 0.8855
C30 H30B 0.8855
C30 H30C 0.8855
C31 H31A 0.9336
C31 H31B 0.9336
C31 H31C 0.9336
C32 H32A 0.9512
C32 H32B 0.9512
C32 H32C 0.9512

loop_
_geom_torsion_atom_site_label_1
_geom_torsion_atom_site_label_2
_geom_torsion_atom_site_label_3
_geom_torsion_atom_site_label_4
_geom_torsion
C25 Ho1 N1 C1 -119.71(9)
C29 Ho1 N1 C1 133.96(9)
C21 Ho1 N1 C1 2.84(14)
N2 Ho1 N1 C1 -29.12(9)
N3 Ho1 N1 C1 46.49(9)
C25 Ho1 N1 C3 44.55(9)
C29 Ho1 N1 C3 -61.78(9)
C21 Ho1 N1 C3 167.10(9)
N2 Ho1 N1 C3 135.14(9)
N3 Ho1 N1 C3 -149.25(10)
C3 N1 C1 O1 -2.96(14)
Ho1 N1 C1 O1 164.32(8)
C3 N1 C1 C19 176.58(10)
Ho1 N1 C1 C19 -16.14(15)
C2 O1 C1 N1 -4.39(15)
C2 O1 C1 C19 176.03(10)
C25 Ho1 N2 C7 130.77(9)
C29 Ho1 N2 C7 -0.61(15)
C21 Ho1 N2 C7 -121.14(10)
N1 Ho1 N2 C7 44.92(9)
N3 Ho1 N2 C7 -30.69(9)
C25 Ho1 N2 C9 -66.97(10)
C29 Ho1 N2 C9 161.65(10)
C21 Ho1 N2 C9 41.12(9)
N1 Ho1 N2 C9 -152.82(10)
N3 Ho1 N2 C9 131.57(10)
C25 Ho1 N3 C13 0.87(14)
C29 Ho1 N3 C13 -122.44(9)
C21 Ho1 N3 C13 130.76(9)
N1 Ho1 N3 C13 -31.02(9)
N2 Ho1 N3 C13 45.76(9)
C25 Ho1 N3 C15 165.97(9)
C29 Ho1 N3 C15 42.65(10)
C21 Ho1 N3 C15 -64.14(10)
N1 Ho1 N3 C15 134.08(10)
N2 Ho1 N3 C15 -149.14(10)
C1 O1 C2 C3 9.26(13)
C1 N1 C3 C4 -114.30(11)
Ho1 N1 C3 C4 79.49(11)
C1 N1 C3 C2 8.43(12)
Ho1 N1 C3 C2 -157.77(8)
O1 C2 C3 N1 -10.63(12)
O1 C2 C3 C4 110.32(11)
N1 C3 C4 C5 58.75(15)
C2 C3 C4 C5 -57.31(15)
N1 C3 C4 C6 -176.50(10)
C2 C3 C4 C6 67.44(13)
N1 C1 C19 C13 -47.91(14)
O1 C1 C19 C13 131.64(10)
N1 C1 C19 C7 67.04(13)
O1 C1 C19 C7 -113.40(10)
N1 C1 C19 C20 -170.11(11)
O1 C1 C19 C20 9.45(14)
C9 N2 C7 O2 -2.68(15)
Ho1 N2 C7 O2 162.85(9)
C9 N2 C7 C19 178.99(10)
Ho1 N2 C7 C19 -15.48(15)
C8 O2 C7 N2 -5.44(16)
C8 O2 C7 C19 173.04(10)
C1 C19 C7 N2 -46.97(14)
C13 C19 C7 N2 68.07(13)
C20 C19 C7 N2 -169.36(11)
C1 C19 C7 O2 134.64(10)
C13 C19 C7 O2 -110.31(11)
C20 C19 C7 O2 12.25(14)
C7 O2 C8 C9 10.52(15)
C7 N2 C9 C10 -114.76(11)
Ho1 N2 C9 C10 80.76(11)
C7 N2 C9 C8 9.04(13)
Ho1 N2 C9 C8 -155.44(9)
O2 C8 C9 N2 -11.73(14)
O2 C8 C9 C10 109.36(12)
N2 C9 C10 C11 59.23(14)
C8 C9 C10 C11 -57.21(14)
N2 C9 C10 C12 -176.07(10)
C8 C9 C10 C12 67.48(14)
C15 N3 C13 O3 -3.53(14)
Ho1 N3 C13 O3 164.59(8)
C15 N3 C13 C19 176.89(10)
Ho1 N3 C13 C19 -14.98(15)
C14 O3 C13 N3 -5.07(15)
C14 O3 C13 C19 174.55(10)
C1 C19 C13 N3 67.07(13)
C7 C19 C13 N3 -48.75(13)
C20 C19 C13 N3 -171.27(11)
C1 C19 C13 O3 -112.52(10)
C7 C19 C13 O3 131.66(10)
C20 C19 C13 O3 9.14(13)
C13 O3 C14 C15 10.79(13)
C13 N3 C15 C14 9.98(13)
Ho1 N3 C15 C14 -156.88(9)
C13 N3 C15 C16 -112.79(11)
Ho1 N3 C15 C16 80.35(12)
O3 C14 C15 N3 -12.48(13)
O3 C14 C15 C16 108.20(12)
N3 C15 C16 C18 58.64(15)
C14 C15 C16 C18 -57.58(15)
N3 C15 C16 C17 -176.36(10)
C14 C15 C16 C17 67.42(14)
C22 Si1 C21 Ho1 45.93(14)
C24 Si1 C21 Ho1 -73.09(10)
C23 Si1 C21 Ho1 164.92(8)
C25 Ho1 C21 Si1 -20.76(9)
C29 Ho1 C21 Si1 93.19(9)
N1 Ho1 C21 Si1 -138.67(7)
N2 Ho1 C21 Si1 -108.31(8)
N3 Ho1 C21 Si1 -179.45(8)
C26 Si2 C25 Ho1 67.21(12)
C28 Si2 C25 Ho1 -53.52(11)
C27 Si2 C25 Ho1 -173.82(8)
C29 Ho1 C25 Si2 -11.88(9)
C21 Ho1 C25 Si2 102.34(8)
N1 Ho1 C25 Si2 -101.33(8)
N2 Ho1 C25 Si2 -173.30(8)
N3 Ho1 C25 Si2 -131.40(8)
C32 Si3 C29 Ho1 -87.10(11)
C31 Si3 C29 Ho1 31.60(13)
C30 Si3 C29 Ho1 151.38(9)
C25 Ho1 C29 Si3 112.42(10)
C21 Ho1 C29 Si3 -2.62(11)
N1 Ho1 C29 Si3 -161.74(10)
N2 Ho1 C29 Si3 -119.00(10)
N3 Ho1 C29 Si3 -90.68(10)
